data_2023110
loop_
_publ_author_name
'El Moutaouakil Ala Allah, Abderrazzak'
'Guerrab, Walid'
'Mague, Joel T.'
'Alsubari, Abdulsalam'
'Alzahrani, Abdullah Yahya Abdullah'
'Ramli, Youssef'

_publ_section_title
;
 Synthesis, crystal structure and Hirshfeld surface analysis of
 2-[(4-hydroxyphenyl)amino]-5,5-diphenyl-1H-imidazol-4(5H)-one
;
_journal_coeditor_code VM2300
_journal_issue 5
_journal_name_full 'Acta Crystallographica Section E Crystallographic Communications'
_journal_paper_doi 10.1107/S2056989024003499
_journal_volume 80
_journal_year 2024
_chemical_formula_iupac 'C21 H17 N3 O2'
_chemical_formula_moiety 'C21 H17 N3 O2'
_chemical_formula_sum 'C21 H17 N3 O2'
_chemical_formula_weight 343.38
_chemical_name_systematic
;
2-[(4-Hydroxyphenyl)amino]-5,5-diphenyl-1<i>H</i>-imidazol-4(5<i>H</i>)-one
;
_space_group_crystal_system monoclinic
_space_group_IT_number 14
_space_group_name_Hall '-P 2ybc'
_space_group_name_H-M_alt 'P 1 21/c 1'
_atom_sites_solution_hydrogens mixed
_atom_sites_solution_primary dual
_atom_sites_solution_secondary difmap
_audit_creation_method SHELXL-2019/1
_cell_angle_alpha 90
_cell_angle_beta 100.948(4)
_cell_angle_gamma 90
_cell_formula_units_Z 4
_cell_length_a 17.764(3)
_cell_length_b 8.4429(12)
_cell_length_c 11.6601(16)
_cell_measurement_reflns_used 3889
_cell_measurement_temperature 150(2)
_cell_measurement_theta_max 26.1505
_cell_measurement_theta_min 2.3356
_cell_volume 1717.0(4)
_computing_cell_refinement
;
<i>SAINT</i> (Bruker, 2021)
;
_computing_data_collection
;
<i>APEX4</i> (Bruker, 2021)
;
_computing_data_reduction
;
<i>SAINT</i> (Bruker, 2021)
;
_computing_molecular_graphics
;
<i>DIAMOND</i> (Brandenburg & Putz, 2012)
;
_computing_publication_material
;
<i>SHELXTL</i> (Sheldrick, 2008b)
;
_computing_structure_refinement
;
<i>SHELXL2018/1</i> (Sheldrick, 2015<i>b</i>)
;
_computing_structure_solution
;
<i>SHELXT</i> (Sheldrick, 2015<i>a</i>)
;
_diffrn_ambient_temperature 150(2)
_diffrn_detector_area_resol_mean 7.3910
_diffrn_measured_fraction_theta_full 0.967
_diffrn_measured_fraction_theta_max 0.968
_diffrn_measurement_device 'Bruker D8 QUEST PHOTON 3 diffractometer'
_diffrn_measurement_device_type 'Bruker D8 QUEST PHOTON 3 diffractometer'
_diffrn_measurement_method '\w scans'
_diffrn_radiation_monochromator graphite
_diffrn_radiation_type MoK\a
_diffrn_radiation_wavelength 0.71073
_diffrn_reflns_av_R_equivalents 0.0449
_diffrn_reflns_av_unetI/netI 0.0561
_diffrn_reflns_limit_h_max 21
_diffrn_reflns_limit_h_min -22
_diffrn_reflns_limit_k_max 10
_diffrn_reflns_limit_k_min 0
_diffrn_reflns_limit_l_max 14
_diffrn_reflns_limit_l_min 0
_diffrn_reflns_number 16776
_diffrn_reflns_theta_full 26.459
_diffrn_reflns_theta_max 26.459
_diffrn_reflns_theta_min 2.336
_diffrn_source 'fine-focus sealed tube'
_diffrn_source_current 30.0
_diffrn_source_power 1.50
_diffrn_source_voltage 50
_exptl_absorpt_coefficient_mu 0.088
_exptl_absorpt_correction_T_max 1.00
_exptl_absorpt_correction_T_min 0.97
_exptl_absorpt_correction_type multi-scan
_exptl_absorpt_process_details
;
(<i>TWINABS</i>; Sheldrick, 2009)
;
_exptl_crystal_colour colourless
_exptl_crystal_density_diffrn 1.328
_exptl_crystal_density_method 'not measured'
_exptl_crystal_description plate
_exptl_crystal_F_000 720
_exptl_crystal_size_max 0.377
_exptl_crystal_size_mid 0.210
_exptl_crystal_size_min 0.020
_refine_diff_density_max 0.227
_refine_diff_density_min -0.219
_refine_ls_extinction_method none
_refine_ls_goodness_of_fit_ref 1.035
_refine_ls_hydrogen_treatment mixed
_refine_ls_matrix_type full
_refine_ls_number_parameters 248
_refine_ls_number_reflns 5347
_refine_ls_number_restraints 3
_refine_ls_restrained_S_all 1.036
_refine_ls_R_factor_all 0.1042
_refine_ls_R_factor_gt 0.0546
_refine_ls_shift/su_max 0.000
_refine_ls_shift/su_mean 0.000
_refine_ls_structure_factor_coef Fsqd
_refine_ls_weighting_details 'w=1/[\s^2^(Fo^2^)+(0.0457P)^2^+0.5709P] where P=(Fo^2^+2Fc^2^)/3'
_refine_ls_weighting_scheme calc
_refine_ls_wR_factor_gt 0.1125
_refine_ls_wR_factor_ref 0.1319
_reflns_number_gt 3329
_reflns_number_total 5347
_reflns_threshold_expression 'I > 2\s(I)'
_cod_data_source_file vm2300.cif
_cod_data_source_block I
_cod_original_cell_volume 1716.9(4)
_cod_original_sg_symbol_H-M 'P 21/c'
_cod_database_code 2023110
_shelx_space_group_comment
;
The symmetry employed for this shelxl refinement is uniquely defined
by the following loop, which should always be used as a source of
symmetry information in preference to the above space-group names.
They are only intended as comments.
;
_shelx_estimated_absorpt_t_min 0.968
_shelx_estimated_absorpt_t_max 0.998

loop_
_space_group_symop_operation_xyz
'x, y, z'
'-x, y+1/2, -z+1/2'
'-x, -y, -z'
'x, -y-1/2, z-1/2'

loop_
_atom_site_type_symbol
_atom_site_label
_atom_site_fract_x
_atom_site_fract_y
_atom_site_fract_z
_atom_site_U_iso_or_equiv
_atom_site_adp_type
_atom_site_calc_flag
_atom_site_occupancy
_atom_site_disorder_assembly
_atom_site_disorder_group
O O1 0.76440(12) 0.1256(2) 0.59260(16) 0.0529(6) Uani d 1 . .
O O2 0.43772(15) 0.8230(3) 0.4878(2) 0.0664(7) Uani d 1 . .
H H2A 0.4033(16) 0.767(4) 0.444(3) 0.092(14) Uiso d 1 . .
N N1 0.68601(13) 0.2980(3) 0.66727(18) 0.0409(6) Uani d 1 . .
N N2 0.73357(13) 0.2658(3) 0.86027(18) 0.0386(6) Uani d 1 . .
H H2 0.7453(16) 0.303(3) 0.9339(13) 0.047(9) Uiso d 1 . .
N N3 0.63328(14) 0.4450(3) 0.8052(2) 0.0440(6) Uani d 1 . .
H H3 0.6262(16) 0.448(3) 0.8788(13) 0.057(10) Uiso d 1 . .
C C1 0.78406(15) 0.1675(3) 0.8050(2) 0.0342(6) Uani d 1 . .
C C2 0.74437(17) 0.1927(3) 0.6755(2) 0.0385(7) Uani d 1 . .
C C3 0.68300(16) 0.3401(3) 0.7783(2) 0.0368(7) Uani d 1 . .
C C4 0.86637(16) 0.2335(3) 0.8283(2) 0.0394(7) Uani d 1 . .
C C5 0.91538(19) 0.1953(5) 0.9308(3) 0.0669(11) Uani d 1 . .
H H5 0.898781 0.124191 0.984000 0.080 Uiso calc 1 . .
C C6 0.9881(2) 0.2584(5) 0.9574(3) 0.0864(13) Uani d 1 . .
H H6 1.020691 0.231765 1.029192 0.104 Uiso calc 1 . .
C C7 1.0135(2) 0.3585(5) 0.8820(4) 0.0766(12) Uani d 1 . .
H H7 1.063708 0.401801 0.900559 0.092 Uiso calc 1 . .
C C8 0.9667(2) 0.3961(5) 0.7801(4) 0.0749(11) Uani d 1 . .
H H8 0.984311 0.465610 0.726783 0.090 Uiso calc 1 . .
C C9 0.8931(2) 0.3340(4) 0.7526(3) 0.0610(9) Uani d 1 . .
H H9 0.860949 0.361313 0.680653 0.073 Uiso calc 1 . .
C C10 0.78376(15) -0.0048(3) 0.8413(2) 0.0366(7) Uani d 1 . .
C C11 0.75374(17) -0.0543(4) 0.9371(3) 0.0491(8) Uani d 1 . .
H H11 0.728488 0.019425 0.978410 0.059 Uiso calc 1 . .
C C12 0.7607(2) -0.2115(4) 0.9723(3) 0.0657(10) Uani d 1 . .
H H12 0.740132 -0.244907 1.037771 0.079 Uiso calc 1 . .
C C13 0.7969(2) -0.3190(4) 0.9136(4) 0.0671(11) Uani d 1 . .
H H13 0.801641 -0.426344 0.938423 0.081 Uiso calc 1 . .
C C14 0.8263(2) -0.2712(4) 0.8188(3) 0.0626(9) Uani d 1 . .
H H14 0.851184 -0.345553 0.777377 0.075 Uiso calc 1 . .
C C15 0.81995(18) -0.1159(4) 0.7836(3) 0.0499(8) Uani d 1 . .
H H15 0.840871 -0.084081 0.718038 0.060 Uiso calc 1 . .
C C16 0.58283(16) 0.5387(3) 0.7202(2) 0.0410(7) Uani d 1 . .
C C17 0.50842(17) 0.4918(4) 0.6807(3) 0.0538(8) Uani d 1 . .
H H17 0.490481 0.394955 0.707081 0.065 Uiso calc 1 . .
C C18 0.45952(18) 0.5859(4) 0.6024(3) 0.0558(9) Uani d 1 . .
H H18 0.407891 0.553935 0.575721 0.067 Uiso calc 1 . .
C C19 0.48536(18) 0.7249(4) 0.5634(2) 0.0484(8) Uani d 1 . .
C C20 0.56002(19) 0.7722(4) 0.6020(3) 0.0575(9) Uani d 1 . .
H H20 0.578193 0.867915 0.574152 0.069 Uiso calc 1 . .
C C21 0.60862(18) 0.6788(4) 0.6820(3) 0.0536(8) Uani d 1 . .
H H21 0.659858 0.712093 0.710447 0.064 Uiso calc 1 . .

loop_
_atom_site_aniso_label
_atom_site_aniso_U_11
_atom_site_aniso_U_22
_atom_site_aniso_U_33
_atom_site_aniso_U_12
_atom_site_aniso_U_13
_atom_site_aniso_U_23
O1 0.0689(15) 0.0619(14) 0.0268(11) 0.0189(11) 0.0064(10) -0.0030(10)
O2 0.0690(17) 0.0577(15) 0.0600(15) 0.0140(13) -0.0199(13) 0.0000(13)
N1 0.0428(15) 0.0502(15) 0.0270(12) 0.0084(12) -0.0001(11) 0.0012(11)
N2 0.0424(14) 0.0476(15) 0.0232(12) 0.0101(12) -0.0003(11) -0.0007(12)
N3 0.0446(15) 0.0533(16) 0.0336(14) 0.0150(13) 0.0059(12) 0.0031(13)
C1 0.0370(16) 0.0391(16) 0.0255(13) 0.0074(13) 0.0036(12) -0.0007(12)
C2 0.0424(17) 0.0420(17) 0.0295(15) 0.0038(14) 0.0031(13) 0.0027(13)
C3 0.0336(16) 0.0436(17) 0.0320(15) 0.0014(13) 0.0035(13) 0.0018(13)
C4 0.0423(17) 0.0398(16) 0.0367(16) 0.0017(14) 0.0091(14) -0.0017(14)
C5 0.052(2) 0.095(3) 0.049(2) -0.020(2) -0.0041(17) 0.0157(19)
C6 0.056(2) 0.126(4) 0.068(2) -0.025(2) -0.013(2) 0.014(3)
C7 0.045(2) 0.102(3) 0.082(3) -0.016(2) 0.011(2) -0.011(3)
C8 0.062(2) 0.085(3) 0.082(3) -0.019(2) 0.026(2) 0.011(2)
C9 0.056(2) 0.072(2) 0.055(2) -0.0032(19) 0.0103(17) 0.0117(19)
C10 0.0313(15) 0.0444(17) 0.0310(15) 0.0004(13) -0.0014(12) 0.0018(13)
C11 0.0445(18) 0.057(2) 0.0450(18) 0.0009(16) 0.0062(15) 0.0088(16)
C12 0.064(2) 0.072(3) 0.059(2) -0.010(2) 0.0065(19) 0.027(2)
C13 0.062(2) 0.048(2) 0.080(3) -0.0079(19) -0.017(2) 0.013(2)
C14 0.061(2) 0.049(2) 0.073(2) 0.0080(17) 0.0010(19) -0.001(2)
C15 0.0507(19) 0.049(2) 0.0496(19) 0.0065(15) 0.0081(16) 0.0004(16)
C16 0.0404(18) 0.0432(18) 0.0381(16) 0.0096(14) 0.0038(14) 0.0025(14)
C17 0.0455(19) 0.054(2) 0.060(2) -0.0005(16) 0.0034(17) 0.0101(17)
C18 0.0372(17) 0.065(2) 0.061(2) 0.0037(17) -0.0025(16) 0.0025(18)
C19 0.0473(19) 0.049(2) 0.0432(17) 0.0110(16) -0.0048(15) -0.0037(16)
C20 0.056(2) 0.0481(19) 0.063(2) -0.0011(16) -0.0019(18) 0.0074(17)
C21 0.0401(18) 0.059(2) 0.056(2) 0.0008(17) -0.0052(16) 0.0045(17)

loop_
_atom_type_symbol
_atom_type_description
_atom_type_scat_dispersion_real
_atom_type_scat_dispersion_imag
_atom_type_scat_source
C C 0.0033 0.0016 'International Tables Vol C Tables 4.2.6.8 and 6.1.1.4'
H H 0.0000 0.0000 'International Tables Vol C Tables 4.2.6.8 and 6.1.1.4'
N N 0.0061 0.0033 'International Tables Vol C Tables 4.2.6.8 and 6.1.1.4'
O O 0.0106 0.0060 'International Tables Vol C Tables 4.2.6.8 and 6.1.1.4'

loop_
_geom_angle_atom_site_label_1
_geom_angle_atom_site_label_2
_geom_angle_atom_site_label_3
_geom_angle_site_symmetry_1
_geom_angle_site_symmetry_3
_geom_angle
_geom_angle_publ_flag
C19 O2 H2A . . 109(2) ?
C3 N1 C2 . . 105.9(2) ?
C3 N2 C1 . . 109.7(2) ?
C3 N2 H2 . . 121.4(18) ?
C1 N2 H2 . . 124.7(18) ?
C3 N3 C16 . . 124.0(2) ?
C3 N3 H3 . . 117.9(19) ?
C16 N3 H3 . . 117.5(19) ?
N2 C1 C10 . . 112.8(2) ?
N2 C1 C4 . . 111.0(2) ?
C10 C1 C4 . . 110.6(2) ?
N2 C1 C2 . . 98.5(2) ?
C10 C1 C2 . . 112.2(2) ?
C4 C1 C2 . . 111.3(2) ?
O1 C2 N1 . . 125.3(2) ?
O1 C2 C1 . . 123.7(2) ?
N1 C2 C1 . . 111.0(2) ?
N3 C3 N2 . . 122.1(3) ?
N3 C3 N1 . . 123.3(2) ?
N2 C3 N1 . . 114.6(3) ?
C9 C4 C5 . . 117.6(3) ?
C9 C4 C1 . . 122.9(2) ?
C5 C4 C1 . . 119.5(3) ?
C4 C5 C6 . . 121.1(3) ?
C4 C5 H5 . . 119.4 ?
C6 C5 H5 . . 119.4 ?
C7 C6 C5 . . 120.5(3) ?
C7 C6 H6 . . 119.7 ?
C5 C6 H6 . . 119.7 ?
C8 C7 C6 . . 119.4(3) ?
C8 C7 H7 . . 120.3 ?
C6 C7 H7 . . 120.3 ?
C7 C8 C9 . . 120.6(4) ?
C7 C8 H8 . . 119.7 ?
C9 C8 H8 . . 119.7 ?
C4 C9 C8 . . 120.8(3) ?
C4 C9 H9 . . 119.6 ?
C8 C9 H9 . . 119.6 ?
C15 C10 C11 . . 118.1(3) ?
C15 C10 C1 . . 119.3(3) ?
C11 C10 C1 . . 122.4(3) ?
C12 C11 C10 . . 119.9(3) ?
C12 C11 H11 . . 120.0 ?
C10 C11 H11 . . 120.0 ?
C13 C12 C11 . . 120.7(3) ?
C13 C12 H12 . . 119.7 ?
C11 C12 H12 . . 119.7 ?
C12 C13 C14 . . 119.7(3) ?
C12 C13 H13 . . 120.2 ?
C14 C13 H13 . . 120.2 ?
C13 C14 C15 . . 120.0(3) ?
C13 C14 H14 . . 120.0 ?
C15 C14 H14 . . 120.0 ?
C14 C15 C10 . . 121.5(3) ?
C14 C15 H15 . . 119.2 ?
C10 C15 H15 . . 119.2 ?
C17 C16 C21 . . 119.9(3) ?
C17 C16 N3 . . 120.4(3) ?
C21 C16 N3 . . 119.6(3) ?
C16 C17 C18 . . 120.0(3) ?
C16 C17 H17 . . 120.0 ?
C18 C17 H17 . . 120.0 ?
C19 C18 C17 . . 120.2(3) ?
C19 C18 H18 . . 119.9 ?
C17 C18 H18 . . 119.9 ?
C18 C19 C20 . . 120.2(3) ?
C18 C19 O2 . . 121.6(3) ?
C20 C19 O2 . . 118.1(3) ?
C19 C20 C21 . . 119.5(3) ?
C19 C20 H20 . . 120.3 ?
C21 C20 H20 . . 120.3 ?
C16 C21 C20 . . 120.2(3) ?
C16 C21 H21 . . 119.9 ?
C20 C21 H21 . . 119.9 ?

loop_
_geom_bond_atom_site_label_1
_geom_bond_atom_site_label_2
_geom_bond_site_symmetry_2
_geom_bond_distance
_geom_bond_publ_flag
O1 C2 . 1.230(3) ?
O2 C19 . 1.377(3) ?
O2 H2A . 0.859(12) ?
N1 C3 . 1.354(3) ?
N1 C2 . 1.355(3) ?
N2 C3 . 1.337(3) ?
N2 C1 . 1.459(3) ?
N2 H2 . 0.899(12) ?
N3 C3 . 1.329(3) ?
N3 C16 . 1.439(3) ?
N3 H3 . 0.892(12) ?
C1 C10 . 1.515(4) ?
C1 C4 . 1.540(4) ?
C1 C2 . 1.555(4) ?
C4 C9 . 1.373(4) ?
C4 C5 . 1.376(4) ?
C5 C6 . 1.377(5) ?
C5 H5 . 0.9500 ?
C6 C7 . 1.358(5) ?
C6 H6 . 0.9500 ?
C7 C8 . 1.352(5) ?
C7 H7 . 0.9500 ?
C8 C9 . 1.388(5) ?
C8 H8 . 0.9500 ?
C9 H9 . 0.9500 ?
C10 C15 . 1.383(4) ?
C10 C11 . 1.390(4) ?
C11 C12 . 1.388(4) ?
C11 H11 . 0.9500 ?
C12 C13 . 1.369(5) ?
C12 H12 . 0.9500 ?
C13 C14 . 1.370(5) ?
C13 H13 . 0.9500 ?
C14 C15 . 1.372(4) ?
C14 H14 . 0.9500 ?
C15 H15 . 0.9500 ?
C16 C17 . 1.373(4) ?
C16 C21 . 1.373(4) ?
C17 C18 . 1.385(4) ?
C17 H17 . 0.9500 ?
C18 C19 . 1.369(4) ?
C18 H18 . 0.9500 ?
C19 C20 . 1.376(4) ?
C20 C21 . 1.390(4) ?
C20 H20 . 0.9500 ?
C21 H21 . 0.9500 ?

loop_
_geom_hbond_atom_site_label_D
_geom_hbond_atom_site_label_H
_geom_hbond_atom_site_label_A
_geom_hbond_site_symmetry_A
_geom_hbond_distance_DH
_geom_hbond_distance_HA
_geom_hbond_distance_DA
_geom_hbond_angle_DHA
_geom_hbond_publ_flag
O2 H2A N1 3_666 0.859(12) 1.929(16) 2.763(3) 163(4) yes
N2 H2 O1 4_566 0.899(12) 1.916(13) 2.814(3) 176(3) yes
N3 H3 O2 2_646 0.892(12) 2.34(2) 3.104(4) 143(2) yes
C17 H17 Cg4 2_646 0.95 2.92 3.831(4) 162 y
C21 H21 Cg3 1_565 0.95 2.93 3.822(4) 157 y

loop_
_geom_torsion_atom_site_label_1
_geom_torsion_atom_site_label_2
_geom_torsion_atom_site_label_3
_geom_torsion_atom_site_label_4
_geom_torsion_site_symmetry_1
_geom_torsion_site_symmetry_2
_geom_torsion_site_symmetry_3
_geom_torsion_site_symmetry_4
_geom_torsion
_geom_torsion_publ_flag
C3 N2 C1 C10 . . . . -123.8(2) ?
C3 N2 C1 C4 . . . . 111.5(3) ?
C3 N2 C1 C2 . . . . -5.3(3) ?
C3 N1 C2 O1 . . . . 179.0(3) ?
C3 N1 C2 C1 . . . . -1.4(3) ?
N2 C1 C2 O1 . . . . -176.3(3) ?
C10 C1 C2 O1 . . . . -57.4(4) ?
C4 C1 C2 O1 . . . . 67.1(4) ?
N2 C1 C2 N1 . . . . 4.1(3) ?
C10 C1 C2 N1 . . . . 123.0(3) ?
C4 C1 C2 N1 . . . . -112.5(3) ?
C16 N3 C3 N2 . . . . 173.9(3) ?
C16 N3 C3 N1 . . . . -7.2(5) ?
C1 N2 C3 N3 . . . . -175.7(3) ?
C1 N2 C3 N1 . . . . 5.3(3) ?
C2 N1 C3 N3 . . . . 178.7(3) ?
C2 N1 C3 N2 . . . . -2.3(3) ?
N2 C1 C4 C9 . . . . -94.0(3) ?
C10 C1 C4 C9 . . . . 140.0(3) ?
C2 C1 C4 C9 . . . . 14.6(4) ?
N2 C1 C4 C5 . . . . 83.9(3) ?
C10 C1 C4 C5 . . . . -42.0(4) ?
C2 C1 C4 C5 . . . . -167.4(3) ?
C9 C4 C5 C6 . . . . 1.4(5) ?
C1 C4 C5 C6 . . . . -176.7(3) ?
C4 C5 C6 C7 . . . . -1.0(6) ?
C5 C6 C7 C8 . . . . 0.1(6) ?
C6 C7 C8 C9 . . . . 0.3(6) ?
C5 C4 C9 C8 . . . . -1.0(5) ?
C1 C4 C9 C8 . . . . 177.0(3) ?
C7 C8 C9 C4 . . . . 0.1(6) ?
N2 C1 C10 C15 . . . . 170.7(2) ?
C4 C1 C10 C15 . . . . -64.3(3) ?
C2 C1 C10 C15 . . . . 60.5(3) ?
N2 C1 C10 C11 . . . . -14.7(3) ?
C4 C1 C10 C11 . . . . 110.3(3) ?
C2 C1 C10 C11 . . . . -124.8(3) ?
C15 C10 C11 C12 . . . . 0.1(4) ?
C1 C10 C11 C12 . . . . -174.6(3) ?
C10 C11 C12 C13 . . . . 0.0(5) ?
C11 C12 C13 C14 . . . . -0.3(5) ?
C12 C13 C14 C15 . . . . 0.5(5) ?
C13 C14 C15 C10 . . . . -0.4(5) ?
C11 C10 C15 C14 . . . . 0.1(4) ?
C1 C10 C15 C14 . . . . 175.0(3) ?
C3 N3 C16 C17 . . . . 97.0(4) ?
C3 N3 C16 C21 . . . . -85.6(4) ?
C21 C16 C17 C18 . . . . 0.0(5) ?
N3 C16 C17 C18 . . . . 177.5(3) ?
C16 C17 C18 C19 . . . . 0.6(5) ?
C17 C18 C19 C20 . . . . -0.2(5) ?
C17 C18 C19 O2 . . . . -178.4(3) ?
C18 C19 C20 C21 . . . . -0.9(5) ?
O2 C19 C20 C21 . . . . 177.4(3) ?
C17 C16 C21 C20 . . . . -1.1(5) ?
N3 C16 C21 C20 . . . . -178.6(3) ?
C19 C20 C21 C16 . . . . 1.5(5) ?
